data_2211564
loop_
_publ_author_name
'Nuray \,Seny\"uz'
'\,Ci\^gdem Y\"uksektepe'
'H\"umeyra Bat\?i'
'Nezihe \,Cal\?i\,skan'
'Orhan B\"uy\"ukg\"ung\"or'

_publ_section_title {6,6'-Dimethoxy-2,2'-[ethane-1,2-diylbis(nitrilomethylidyne)]diphenolato}(ethanol)dioxouranium(VI)
_journal_coeditor_code OB3026
_journal_issue 12
_journal_name_full 'Acta Crystallographica Section E'
_journal_page_first m3163
_journal_page_last m3164
_journal_paper_doi 10.1107/S1600536806044771
_journal_volume 62
_journal_year 2006
_chemical_formula_iupac '[U (C18 H18 N2 O4) O2 (C2 H6 O)]'
_chemical_formula_moiety 'C20 H24 N2 O7 U'
_chemical_formula_sum 'C20 H24 N2 O7 U'
_chemical_formula_weight 642.44
_chemical_name_systematic
;
{6,6'-Dimethoxy-2,2'-[ethane-1,2-diylbis(nitrilomethylidyne)]diphenolato}-
(ethanol)dioxouranium(VI)
;
_space_group_IT_number 61
_symmetry_cell_setting orthorhombic
_symmetry_space_group_name_Hall '-P 2ac 2ab'
_symmetry_space_group_name_H-M 'P b c a'
_atom_sites_solution_hydrogens geom
_atom_sites_solution_primary direct
_atom_sites_solution_secondary difmap
_audit_creation_method SHELXL-97
_cell_angle_alpha 90.00
_cell_angle_beta 90.00
_cell_angle_gamma 90.00
_cell_formula_units_Z 8
_cell_length_a 9.2132(4)
_cell_length_b 23.6595(10)
_cell_length_c 19.7075(10)
_cell_measurement_reflns_used 65152
_cell_measurement_temperature 296
_cell_measurement_theta_max 27.20
_cell_measurement_theta_min 1.72
_cell_volume 4295.8(3)
_computing_cell_refinement X-AREA
_computing_data_collection 'X-AREA (Stoe & Cie, 2002)'
_computing_data_reduction 'X-RED32 (Stoe & Cie, 2002)'
_computing_molecular_graphics 'ORTEP-3 for Windows (Farrugia, 1997)'
_computing_publication_material 'WinGX (Farrugia, 1999)'
_computing_structure_refinement 'SHELXL97 (Sheldrick, 1997)'
_computing_structure_solution 'SHELXS97 (Sheldrick, 1997)'
_diffrn_ambient_temperature 296
_diffrn_detector_area_resol_mean 6.67
_diffrn_measured_fraction_theta_full 1.000
_diffrn_measured_fraction_theta_max 1.000
_diffrn_measurement_device_type 'Stoe IPDS-2'
_diffrn_measurement_method \w
_diffrn_radiation_monochromator graphite
_diffrn_radiation_source 'fine-focus sealed tube'
_diffrn_radiation_type MoK\a
_diffrn_radiation_wavelength 0.71073
_diffrn_reflns_av_R_equivalents 0.1043
_diffrn_reflns_av_sigmaI/netI 0.0394
_diffrn_reflns_limit_h_max 11
_diffrn_reflns_limit_h_min -11
_diffrn_reflns_limit_k_max 29
_diffrn_reflns_limit_k_min -29
_diffrn_reflns_limit_l_max 24
_diffrn_reflns_limit_l_min -24
_diffrn_reflns_number 57109
_diffrn_reflns_theta_full 26.00
_diffrn_reflns_theta_max 26.00
_diffrn_reflns_theta_min 1.72
_diffrn_standards_decay_% 0
_diffrn_standards_interval_count 0
_diffrn_standards_number 0
_exptl_absorpt_coefficient_mu 7.600
_exptl_absorpt_correction_T_max 0.5967
_exptl_absorpt_correction_T_min 0.1037
_exptl_absorpt_correction_type integration
_exptl_absorpt_process_details '(X-RED32; Stoe & Cie, 2002)'
_exptl_crystal_colour red
_exptl_crystal_density_diffrn 1.984
_exptl_crystal_density_method 'not measured'
_exptl_crystal_description plate
_exptl_crystal_F_000 2448
_exptl_crystal_size_max 0.430
_exptl_crystal_size_mid 0.233
_exptl_crystal_size_min 0.050
_refine_diff_density_max 1.261
_refine_diff_density_min -0.680
_refine_ls_extinction_method none
_refine_ls_goodness_of_fit_ref 1.099
_refine_ls_hydrogen_treatment mixed
_refine_ls_matrix_type full
_refine_ls_number_parameters 274
_refine_ls_number_reflns 4219
_refine_ls_number_restraints 22
_refine_ls_restrained_S_all 1.098
_refine_ls_R_factor_all 0.0761
_refine_ls_R_factor_gt 0.0419
_refine_ls_shift/su_max 0.000
_refine_ls_shift/su_mean 0.000
_refine_ls_structure_factor_coef Fsqd
_refine_ls_weighting_details 'calc w=1/[\s^2^(Fo^2^)+(0.0393P)^2^+9.9627P] where P=(Fo^2^+2Fc^2^)/3'
_refine_ls_weighting_scheme calc
_refine_ls_wR_factor_gt 0.0906
_refine_ls_wR_factor_ref 0.0989
_reflns_number_gt 2789
_reflns_number_total 4219
_reflns_threshold_expression I>2\s(I)
_cod_data_source_file ob3026.cif
_cod_data_source_block I
_cod_database_code 2211564
_cod_database_fobs_code 2211564

loop_
_symmetry_equiv_pos_as_xyz
'x, y, z'
'-x+1/2, -y, z+1/2'
'x+1/2, -y+1/2, -z'
'-x, y+1/2, -z+1/2'
'-x, -y, -z'
'x-1/2, y, -z-1/2'
'-x-1/2, y-1/2, z'
'x, -y-1/2, z-1/2'

loop_
_atom_site_type_symbol
_atom_site_label
_atom_site_fract_x
_atom_site_fract_y
_atom_site_fract_z
_atom_site_U_iso_or_equiv
_atom_site_adp_type
_atom_site_calc_flag
_atom_site_refinement_flags
_atom_site_occupancy
U U1 0.42021(3) 0.421967(14) 0.126908(15) 0.04687(11) Uani d . 1
O O1 0.3663(7) 0.5146(3) 0.1123(3) 0.0593(17) Uani d . 1
O O2 0.2410(9) 0.5867(3) 0.0290(3) 0.077(2) Uani d . 1
O O3 0.5862(8) 0.2777(3) -0.0106(4) 0.077(2) Uani d U 1
O O4 0.4683(7) 0.3336(3) 0.0907(3) 0.0580(16) Uani d . 1
O O5 0.4521(8) 0.4366(3) 0.0037(3) 0.0661(19) Uani d D 1
O O6 0.6066(7) 0.4376(3) 0.1345(3) 0.0617(17) Uani d . 1
O O7 0.2355(7) 0.4048(3) 0.1230(3) 0.0651(17) Uani d . 1
N N1 0.3791(7) 0.4687(3) 0.2413(4) 0.0477(17) Uani d . 1
N N2 0.4615(8) 0.3569(3) 0.2278(4) 0.0549(19) Uani d . 1
C C1 0.2677(10) 0.5490(4) 0.1379(4) 0.054(2) Uani d . 1
C C2 0.2326(10) 0.5493(4) 0.2080(4) 0.049(2) Uani d . 1
C C3 0.1317(12) 0.5883(4) 0.2318(5) 0.066(3) Uani d . 1
H H3 0.1099 0.5882 0.2779 0.079 Uiso calc R 1
C C4 0.0641(12) 0.6260(5) 0.1919(5) 0.073(3) Uani d . 1
H H4 -0.0020 0.6517 0.2099 0.087 Uiso calc R 1
C C5 0.0965(11) 0.6256(4) 0.1214(6) 0.070(3) Uani d . 1
H H5 0.0493 0.6505 0.0922 0.084 Uiso calc R 1
C C6 0.1987(10) 0.5881(4) 0.0963(4) 0.051(2) Uani d . 1
C C7 0.3028(9) 0.5117(4) 0.2551(5) 0.056(2) Uani d . 1
H H7 0.2907 0.5200 0.3009 0.068 Uiso calc R 1
C C8 0.4471(10) 0.4394(4) 0.2984(4) 0.055(2) Uani d . 1
H H8A 0.4126 0.4553 0.3409 0.066 Uiso calc R 1
H H8B 0.5516 0.4441 0.2965 0.066 Uiso calc R 1
C C9 0.4092(11) 0.3779(4) 0.2947(4) 0.060(2) Uani d . 1
H H9A 0.4558 0.3574 0.3313 0.072 Uiso calc R 1
H H9B 0.3050 0.3729 0.2985 0.072 Uiso calc R 1
C C10 0.5405(10) 0.3126(5) 0.2280(5) 0.063(3) Uani d . 1
H H10 0.5570 0.2972 0.2707 0.075 Uiso calc R 1
C C11 0.6060(10) 0.2837(4) 0.1746(6) 0.060(3) Uani d . 1
C C12 0.7094(13) 0.2427(5) 0.1877(7) 0.072(3) Uani d . 1
H H12 0.7348 0.2342 0.2322 0.086 Uiso calc R 1
C C13 0.7750(12) 0.2142(4) 0.1347(7) 0.078(3) Uani d . 1
H H13 0.8455 0.1872 0.1442 0.094 Uiso calc R 1
C C14 0.7390(13) 0.2247(5) 0.0690(7) 0.075(3) Uani d . 1
H H14 0.7854 0.2052 0.0342 0.090 Uiso calc R 1
C C15 0.6345(12) 0.2638(5) 0.0541(7) 0.068(3) Uani d U 1
C C16 0.5661(10) 0.2955(4) 0.1048(5) 0.054(2) Uani d . 1
C C17 0.358(2) 0.4244(7) -0.0511(9) 0.135(7) Uani d DU 1
H H17A 0.3509 0.3838 -0.0566 0.162 Uiso calc R 1
H H17B 0.3981 0.4400 -0.0925 0.162 Uiso calc R 1
C C18 0.2101(19) 0.4480(9) -0.0401(9) 0.164(9) Uani d DU 1
H H18A 0.1493 0.4386 -0.0780 0.197 Uiso calc R 1
H H18B 0.2162 0.4884 -0.0358 0.197 Uiso calc R 1
H H18C 0.1694 0.4324 0.0006 0.197 Uiso calc R 1
C C19 0.1615(12) 0.6191(6) -0.0171(5) 0.077(3) Uani d . 1
H H19A 0.2013 0.6145 -0.0618 0.115 Uiso calc R 1
H H19B 0.1665 0.6582 -0.0043 0.115 Uiso calc R 1
H H19C 0.0621 0.6070 -0.0169 0.115 Uiso calc R 1
C C20 0.6477(16) 0.2479(6) -0.0691(7) 0.105(5) Uani d . 1
H H20A 0.6039 0.2619 -0.1100 0.157 Uiso calc R 1
H H20B 0.6289 0.2082 -0.0649 0.157 Uiso calc R 1
H H20C 0.7505 0.2543 -0.0707 0.157 Uiso calc R 1
H H5A 0.539(5) 0.442(7) -0.004(9) 0.157 Uiso d D 1

loop_
_atom_site_aniso_label
_atom_site_aniso_U_11
_atom_site_aniso_U_22
_atom_site_aniso_U_33
_atom_site_aniso_U_12
_atom_site_aniso_U_13
_atom_site_aniso_U_23
U1 0.04451(16) 0.05380(19) 0.04231(16) 0.00486(17) 0.00274(16) -0.00073(17)
O1 0.077(4) 0.057(4) 0.044(4) 0.017(3) 0.011(3) 0.000(3)
O2 0.089(5) 0.082(5) 0.058(4) 0.028(5) 0.013(4) 0.014(4)
O3 0.085(5) 0.079(5) 0.066(4) 0.014(5) 0.005(4) -0.024(4)
O4 0.064(4) 0.055(4) 0.055(4) 0.010(3) 0.000(3) -0.006(3)
O5 0.080(5) 0.082(5) 0.036(3) 0.003(4) 0.004(3) -0.005(3)
O6 0.066(4) 0.073(4) 0.046(3) -0.005(3) 0.002(3) 0.001(3)
O7 0.059(3) 0.086(5) 0.050(3) 0.003(3) 0.005(3) -0.013(4)
N1 0.048(4) 0.050(4) 0.045(4) 0.004(3) 0.000(3) 0.001(3)
N2 0.056(4) 0.053(5) 0.056(5) -0.001(4) 0.004(4) 0.003(4)
C1 0.055(5) 0.053(5) 0.054(5) -0.010(5) 0.002(4) -0.006(4)
C2 0.060(5) 0.053(5) 0.035(4) 0.005(5) -0.002(4) -0.005(4)
C3 0.078(7) 0.065(7) 0.054(6) 0.014(5) 0.004(5) -0.013(5)
C4 0.078(7) 0.081(8) 0.059(6) 0.027(6) 0.009(5) 0.001(5)
C5 0.067(6) 0.075(7) 0.067(6) 0.011(5) -0.006(6) 0.007(6)
C6 0.057(5) 0.058(6) 0.040(4) 0.005(4) 0.007(4) 0.004(4)
C7 0.056(6) 0.062(6) 0.052(5) -0.005(5) 0.004(4) -0.005(5)
C8 0.057(6) 0.067(6) 0.040(4) 0.005(4) -0.002(4) 0.000(4)
C9 0.070(6) 0.072(7) 0.038(4) 0.000(6) 0.011(5) 0.008(4)
C10 0.059(6) 0.067(7) 0.063(6) -0.001(5) 0.007(5) 0.018(5)
C11 0.050(5) 0.046(6) 0.084(7) 0.009(4) 0.000(5) 0.002(5)
C12 0.070(8) 0.053(7) 0.093(9) 0.001(5) -0.004(7) 0.011(6)
C13 0.067(6) 0.054(6) 0.113(10) 0.014(5) 0.004(7) 0.014(7)
C14 0.068(7) 0.054(7) 0.104(9) 0.007(6) 0.003(7) -0.006(6)
C15 0.059(6) 0.046(6) 0.098(7) -0.005(6) 0.010(6) -0.011(6)
C16 0.053(5) 0.043(5) 0.066(6) -0.006(5) 0.012(5) 0.002(4)
C17 0.176(17) 0.128(15) 0.100(11) -0.077(13) -0.020(12) -0.013(11)
C18 0.124(14) 0.25(2) 0.118(13) -0.066(16) -0.065(12) 0.001(14)
C19 0.081(7) 0.100(10) 0.050(6) 0.003(7) -0.001(5) 0.020(6)
C20 0.112(11) 0.120(14) 0.083(9) 0.023(9) 0.010(8) -0.038(8)

loop_
_atom_type_symbol
_atom_type_description
_atom_type_scat_dispersion_real
_atom_type_scat_dispersion_imag
_atom_type_scat_source
C C 0.0033 0.0016 'International Tables Vol C Tables 4.2.6.8 and 6.1.1.4'
H H 0.0000 0.0000 'International Tables Vol C Tables 4.2.6.8 and 6.1.1.4'
N N 0.0061 0.0033 'International Tables Vol C Tables 4.2.6.8 and 6.1.1.4'
O O 0.0106 0.0060 'International Tables Vol C Tables 4.2.6.8 and 6.1.1.4'
U U -9.6767 9.6646 'International Tables Vol C Tables 4.2.6.8 and 6.1.1.4'

loop_
_geom_angle_atom_site_label_1
_geom_angle_atom_site_label_2
_geom_angle_atom_site_label_3
_geom_angle
_geom_angle_publ_flag
O7 U1 O6 177.3(3) yes
O7 U1 O4 87.8(3) yes
O6 U1 O4 91.7(3) yes
O7 U1 O1 90.3(3) yes
O6 U1 O1 91.3(3) yes
O4 U1 O1 154.2(2) yes
O7 U1 O5 96.1(3) yes
O6 U1 O5 86.5(3) yes
O4 U1 O5 78.2(2) ?
O1 U1 O5 76.4(2) ?
O7 U1 N1 89.7(3) ?
O6 U1 N1 88.8(3) ?
O4 U1 N1 135.6(2) yes
O1 U1 N1 70.1(2) yes
O5 U1 N1 146.0(2) yes
O7 U1 N2 92.2(3) ?
O6 U1 N2 85.1(3) ?
O4 U1 N2 69.9(2) yes
O1 U1 N2 135.9(2) ?
O5 U1 N2 146.7(3) ?
N1 U1 N2 65.9(2) ?
C1 O1 U1 134.3(6) ?
C6 O2 C19 117.6(8) ?
C15 O3 C20 118.9(9) ?
C16 O4 U1 135.2(6) ?
C17 O5 U1 130.4(8) ?
C17 O5 H5A 119(10) ?
U1 O5 H5A 109(10) ?
C7 N1 C8 117.0(8) ?
C7 N1 U1 128.5(6) ?
C8 N1 U1 114.4(5) ?
C10 N2 C9 117.1(8) ?
C10 N2 U1 125.8(7) ?
C9 N2 U1 116.2(6) ?
O1 C1 C6 120.0(8) ?
O1 C1 C2 122.2(9) ?
C6 C1 C2 117.8(8) ?
C3 C2 C1 119.0(9) ?
C3 C2 C7 119.4(8) ?
C1 C2 C7 121.5(8) ?
C4 C3 C2 123.5(9) ?
C4 C3 H3 118.2 ?
C2 C3 H3 118.2 ?
C3 C4 C5 118.1(10) ?
C3 C4 H4 120.9 ?
C5 C4 H4 120.9 ?
C6 C5 C4 119.7(9) ?
C6 C5 H5 120.2 ?
C4 C5 H5 120.2 ?
O2 C6 C5 123.3(9) ?
O2 C6 C1 114.9(8) ?
C5 C6 C1 121.8(8) ?
N1 C7 C2 127.4(9) ?
N1 C7 H7 116.3 ?
C2 C7 H7 116.3 ?
N1 C8 C9 108.8(7) ?
N1 C8 H8A 109.9 ?
C9 C8 H8A 109.9 ?
N1 C8 H8B 109.9 ?
C9 C8 H8B 109.9 ?
H8A C8 H8B 108.3 ?
N2 C9 C8 107.0(7) ?
N2 C9 H9A 110.3 ?
C8 C9 H9A 110.3 ?
N2 C9 H9B 110.3 ?
C8 C9 H9B 110.3 ?
H9A C9 H9B 108.6 ?
N2 C10 C11 130.4(10) ?
N2 C10 H10 114.8 ?
C11 C10 H10 114.8 ?
C12 C11 C10 120.1(11) ?
C12 C11 C16 119.2(10) ?
C10 C11 C16 120.7(8) ?
C11 C12 C13 120.1(12) ?
C11 C12 H12 120.0 ?
C13 C12 H12 120.0 ?
C14 C13 C12 121.6(11) ?
C14 C13 H13 119.2 ?
C12 C13 H13 119.2 ?
C13 C14 C15 120.0(11) ?
C13 C14 H14 120.0 ?
C15 C14 H14 120.0 ?
C14 C15 O3 125.7(11) ?
C14 C15 C16 121.7(12) ?
O3 C15 C16 112.6(10) ?
O4 C16 C15 121.9(10) ?
O4 C16 C11 120.8(8) ?
C15 C16 C11 117.3(9) ?
O5 C17 C18 112.0(13) ?
O5 C17 H17A 109.2 ?
C18 C17 H17A 109.2 ?
O5 C17 H17B 109.2 ?
C18 C17 H17B 109.2 ?
H17A C17 H17B 107.9 ?
C17 C18 H18A 109.5 ?
C17 C18 H18B 109.5 ?
H18A C18 H18B 109.5 ?
C17 C18 H18C 109.5 ?
H18A C18 H18C 109.5 ?
H18B C18 H18C 109.5 ?
O2 C19 H19A 109.5 ?
O2 C19 H19B 109.5 ?
H19A C19 H19B 109.5 ?
O2 C19 H19C 109.5 ?
H19A C19 H19C 109.5 ?
H19B C19 H19C 109.5 ?
O3 C20 H20A 109.5 ?
O3 C20 H20B 109.5 ?
H20A C20 H20B 109.5 ?
O3 C20 H20C 109.5 ?
H20A C20 H20C 109.5 ?
H20B C20 H20C 109.5 ?

loop_
_geom_bond_atom_site_label_1
_geom_bond_atom_site_label_2
_geom_bond_distance
_geom_bond_publ_flag
U1 O7 1.752(7) yes
U1 O6 1.763(7) yes
U1 O4 2.253(6) yes
U1 O1 2.265(6) yes
U1 O5 2.471(6) yes
U1 N1 2.540(7) yes
U1 N2 2.542(8) yes
O1 C1 1.320(11) ?
O2 C6 1.383(10) ?
O2 C19 1.396(12) ?
O3 C15 1.390(14) ?
O3 C20 1.464(13) ?
O4 C16 1.305(11) ?
O5 C17 1.415(17) ?
O5 H5A 0.83(6) ?
N1 C7 1.267(11) ?
N1 C8 1.461(11) ?
N2 C10 1.276(12) ?
N2 C9 1.490(11) ?
C1 C6 1.390(13) ?
C1 C2 1.418(11) ?
C2 C3 1.392(13) ?
C2 C7 1.438(13) ?
C3 C4 1.343(14) ?
C3 H3 0.9300 ?
C4 C5 1.421(14) ?
C4 H4 0.9300 ?
C5 C6 1.386(13) ?
C5 H5 0.9300 ?
C7 H7 0.9300 ?
C8 C9 1.498(14) ?
C8 H8A 0.9700 ?
C8 H8B 0.9700 ?
C9 H9A 0.9700 ?
C9 H9B 0.9700 ?
C10 C11 1.394(14) ?
C10 H10 0.9300 ?
C11 C12 1.384(14) ?
C11 C16 1.450(14) ?
C12 C13 1.382(16) ?
C12 H12 0.9300 ?
C13 C14 1.359(16) ?
C13 H13 0.9300 ?
C14 C15 1.367(15) ?
C14 H14 0.9300 ?
C15 C16 1.401(14) ?
C17 C18 1.487(16) ?
C17 H17A 0.9700 ?
C17 H17B 0.9700 ?
C18 H18A 0.9600 ?
C18 H18B 0.9600 ?
C18 H18C 0.9600 ?
C19 H19A 0.9600 ?
C19 H19B 0.9600 ?
C19 H19C 0.9600 ?
C20 H20A 0.9600 ?
C20 H20B 0.9600 ?
C20 H20C 0.9600 ?

loop_
_geom_hbond_atom_site_label_D
_geom_hbond_atom_site_label_H
_geom_hbond_atom_site_label_A
_geom_hbond_site_symmetry_A
_geom_hbond_distance_DH
_geom_hbond_distance_HA
_geom_hbond_distance_DA
_geom_hbond_angle_DHA
O5 H5A O1 5_665 0.83(6) 2.53(15) 3.059(9) 124(15)
O5 H5A O2 5_665 0.83(6) 2.19(8) 2.952(11) 154(16)
C8 H8B O7 6_656 0.97 2.50 3.183(11) 127.2
C17 H17B O1 5_665 0.97 2.45 3.163(19) 129.7
C18 H18C O7 . 0.96 2.57 3.382(19) 142.2
C19 H19A O6 5_665 0.96 2.59 3.423(13) 145.4

loop_
_geom_torsion_atom_site_label_1
_geom_torsion_atom_site_label_2
_geom_torsion_atom_site_label_3
_geom_torsion_atom_site_label_4
_geom_torsion
O7 U1 O1 C1 44.2(8)
O6 U1 O1 C1 -133.6(8)
O4 U1 O1 C1 129.9(8)
O5 U1 O1 C1 140.4(8)
N1 U1 O1 C1 -45.3(8)
N2 U1 O1 C1 -49.3(9)
O7 U1 O4 C16 -140.9(8)
O6 U1 O4 C16 36.4(8)
O1 U1 O4 C16 132.8(8)
O5 U1 O4 C16 122.5(8)
N1 U1 O4 C16 -53.6(9)
N2 U1 O4 C16 -47.7(8)
O7 U1 O5 C17 -10.2(12)
O6 U1 O5 C17 168.7(12)
O4 U1 O5 C17 76.2(12)
O1 U1 O5 C17 -99.1(12)
N1 U1 O5 C17 -108.8(12)
N2 U1 O5 C17 93.2(12)
O7 U1 N1 C7 -64.3(8)
O6 U1 N1 C7 118.0(8)
O4 U1 N1 C7 -150.8(7)
O1 U1 N1 C7 26.2(8)
O5 U1 N1 C7 36.2(10)
N2 U1 N1 C7 -156.8(8)
O7 U1 N1 C8 112.1(6)
O6 U1 N1 C8 -65.7(6)
O4 U1 N1 C8 25.5(7)
O1 U1 N1 C8 -157.5(6)
O5 U1 N1 C8 -147.5(6)
N2 U1 N1 C8 19.5(6)
O7 U1 N2 C10 114.9(8)
O6 U1 N2 C10 -65.6(8)
O4 U1 N2 C10 28.0(8)
O1 U1 N2 C10 -152.3(8)
O5 U1 N2 C10 10.4(11)
N1 U1 N2 C10 -156.4(9)
O7 U1 N2 C9 -76.1(7)
O6 U1 N2 C9 103.4(7)
O4 U1 N2 C9 -163.0(7)
O1 U1 N2 C9 16.7(8)
O5 U1 N2 C9 179.4(6)
N1 U1 N2 C9 12.6(6)
U1 O1 C1 C6 -139.4(7)
U1 O1 C1 C2 43.2(13)
O1 C1 C2 C3 177.4(9)
C6 C1 C2 C3 0.0(14)
O1 C1 C2 C7 -0.1(14)
C6 C1 C2 C7 -177.6(9)
C1 C2 C3 C4 0.3(17)
C7 C2 C3 C4 178.0(11)
C2 C3 C4 C5 0.6(18)
C3 C4 C5 C6 -1.9(17)
C19 O2 C6 C5 -9.5(15)
C19 O2 C6 C1 171.0(10)
C4 C5 C6 O2 -177.1(10)
C4 C5 C6 C1 2.3(16)
O1 C1 C6 O2 0.6(13)
C2 C1 C6 O2 178.1(9)
O1 C1 C6 C5 -178.8(9)
C2 C1 C6 C5 -1.3(14)
C8 N1 C7 C2 176.0(9)
U1 N1 C7 C2 -7.8(14)
C3 C2 C7 N1 168.4(10)
C1 C2 C7 N1 -14.1(15)
C7 N1 C8 C9 127.7(9)
U1 N1 C8 C9 -49.1(8)
C10 N2 C9 C8 128.6(9)
U1 N2 C9 C8 -41.4(9)
N1 C8 C9 N2 58.1(10)
C9 N2 C10 C11 -179.2(10)
U1 N2 C10 C11 -10.2(16)
N2 C10 C11 C12 167.8(11)
N2 C10 C11 C16 -12.8(17)
C10 C11 C12 C13 -179.6(10)
C16 C11 C12 C13 1.0(16)
C11 C12 C13 C14 -1.1(18)
C12 C13 C14 C15 -0.7(18)
C13 C14 C15 O3 -178.8(11)
C13 C14 C15 C16 2.5(18)
C20 O3 C15 C14 1.3(17)
C20 O3 C15 C16 -179.9(10)
U1 O4 C16 C15 -137.0(8)
U1 O4 C16 C11 44.3(13)
C14 C15 C16 O4 178.7(10)
O3 C15 C16 O4 -0.1(14)
C14 C15 C16 C11 -2.5(16)
O3 C15 C16 C11 178.7(8)
C12 C11 C16 O4 179.5(9)
C10 C11 C16 O4 0.2(14)
C12 C11 C16 C15 0.7(14)
C10 C11 C16 C15 -178.6(9)
U1 O5 C17 C18 51.3(19)
